data_7212713
loop_
_publ_author_name
'Rodriguez Albelo, L. Marleny'
'Ruiz-Salvador, A Rabdel'
'Lewis, Dewi W.'
'G\'omez, Ariel'
'Mialane, Pierre'
'Marrot, J\'erome'
'Dolbecq, Anne'
'Sampieri, Alvaro'
'Mellot-Draznieks, Caroline'

_publ_section_title
;
 Zeolitic polyoxometalates metal organic frameworks (Z-POMOF) with
 imidazole ligands and epsilon-Keggin ions as building blocks;
 computational evaluation of hypothetical polymorphs and a synthesis
 approach.
;
_journal_issue 30
_journal_name_full 'Physical chemistry chemical physics : PCCP'
_journal_page_first 8632
_journal_page_last 8639
_journal_paper_doi 10.1039/c004234j
_journal_volume 12
_journal_year 2010
_chemical_formula_sum 'C22 H43 Mo12 N5 O40 P Zn4'
_chemical_formula_weight 2461.34
_chemical_name_systematic
;
?
;
_space_group_IT_number 61
_symmetry_cell_setting orthorhombic
_symmetry_space_group_name_Hall '-P 2ac 2ab'
_symmetry_space_group_name_H-M 'P b c a'
_atom_sites_solution_hydrogens geom
_atom_sites_solution_primary direct
_atom_sites_solution_secondary difmap
_audit_creation_method SHELXL-97
_cell_angle_alpha 90.00
_cell_angle_beta 90.00
_cell_angle_gamma 90.00
_cell_formula_units_Z 8
_cell_length_a 16.8676(18)
_cell_length_b 22.335(2)
_cell_length_c 40.007(4)
_cell_measurement_reflns_used 9833
_cell_measurement_temperature 296(2)
_cell_measurement_theta_max 29.81
_cell_measurement_theta_min 2.41
_cell_volume 15072(3)
_computing_cell_refinement 'Bruker SAINT'
_computing_data_collection 'Bruker APEX2'
_computing_data_reduction 'Bruker SAINT'
_computing_molecular_graphics 'Bruker SHELXTL'
_computing_publication_material 'Bruker SHELXTL'
_computing_structure_refinement 'SHELXL-97 (Sheldrick, 1997)'
_computing_structure_solution 'SHELXS-97 (Sheldrick, 1990)'
_diffrn_ambient_temperature 296(2)
_diffrn_detector_area_resol_mean 512x512
_diffrn_measured_fraction_theta_full 0.999
_diffrn_measured_fraction_theta_max 0.999
_diffrn_measurement_device_type 'CCD area detector'
_diffrn_measurement_method 'phi and omega scans'
_diffrn_radiation_monochromator graphite
_diffrn_radiation_source 'fine-focus sealed tube'
_diffrn_radiation_type MoK\a
_diffrn_radiation_wavelength 0.71073
_diffrn_reflns_av_R_equivalents 0.0350
_diffrn_reflns_av_sigmaI/netI 0.0205
_diffrn_reflns_limit_h_max 23
_diffrn_reflns_limit_h_min 0
_diffrn_reflns_limit_k_max 31
_diffrn_reflns_limit_k_min 0
_diffrn_reflns_limit_l_max 56
_diffrn_reflns_limit_l_min 0
_diffrn_reflns_number 21999
_diffrn_reflns_theta_full 30.02
_diffrn_reflns_theta_max 30.02
_diffrn_reflns_theta_min 1.02
_exptl_absorpt_coefficient_mu 3.266
_exptl_absorpt_correction_T_max 0.8805
_exptl_absorpt_correction_T_min 0.5612
_exptl_absorpt_correction_type multi-scan
_exptl_absorpt_process_details 'SADABS (Sheldrick, V2.10)'
_exptl_crystal_colour black
_exptl_crystal_density_diffrn 2.169
_exptl_crystal_density_method 'not measured'
_exptl_crystal_description parallelepiped
_exptl_crystal_F_000 9352
_exptl_crystal_size_max 0.20
_exptl_crystal_size_mid 0.08
_exptl_crystal_size_min 0.04
_refine_diff_density_max 1.850
_refine_diff_density_min -1.890
_refine_diff_density_rms 0.539
_refine_ls_extinction_method none
_refine_ls_goodness_of_fit_ref 1.158
_refine_ls_hydrogen_treatment constr
_refine_ls_matrix_type full
_refine_ls_number_parameters 761
_refine_ls_number_reflns 21999
_refine_ls_number_restraints 2
_refine_ls_restrained_S_all 1.159
_refine_ls_R_factor_all 0.0504
_refine_ls_R_factor_gt 0.0428
_refine_ls_shift/su_max 0.001
_refine_ls_shift/su_mean 0.000
_refine_ls_structure_factor_coef Fsqd
_refine_ls_weighting_details 'calc w=1/[\s^2^(Fo^2^)+(0.0909P)^2^+1.9063P] where P=(Fo^2^+2Fc^2^)/3'
_refine_ls_weighting_scheme calc
_refine_ls_wR_factor_gt 0.1480
_refine_ls_wR_factor_ref 0.1528
_reflns_number_gt 17654
_reflns_number_total 21999
_reflns_threshold_expression >2sigma(I)
_cod_data_source_file c004234j.txt
_cod_data_source_block 4n
_cod_depositor_comments
;
The following automatic conversions were performed:

'_symmetry_cell_setting' value 'Orthorhombic' changed to
'orthorhombic' according to
/home/saulius/struct/CIF-dictionaries/cif_core.dic dictionary named
'cif_core.dic' version 2.4.2 from 2011-04-26.

Automatic conversion script
Id: cif_fix_values 1891 2012-01-12 08:04:46Z andrius 
;
_cod_original_sg_symbol_H-M Pbca
_cod_database_code 7212713

loop_
_symmetry_equiv_pos_as_xyz
'x, y, z'
'-x+1/2, -y, z+1/2'
'-x, y+1/2, -z+1/2'
'x+1/2, -y+1/2, -z'
'-x, -y, -z'
'x-1/2, y, -z-1/2'
'x, -y-1/2, z-1/2'
'-x-1/2, y-1/2, z'

loop_
_atom_site_label
_atom_site_type_symbol
_atom_site_fract_x
_atom_site_fract_y
_atom_site_fract_z
_atom_site_U_iso_or_equiv
_atom_site_adp_type
_atom_site_occupancy
_atom_site_symmetry_multiplicity
_atom_site_calc_flag
_atom_site_refinement_flags
_atom_site_disorder_assembly
_atom_site_disorder_group
Mo1 Mo 0.110495(13) 0.077859(9) 0.040000(5) 0.02276(5) Uani 1 1 d . . .
Mo2 Mo 0.259349(13) -0.000494(10) 0.079360(5) 0.02616(5) Uani 1 1 d . . .
Mo3 Mo 0.121306(13) -0.078253(9) 0.033306(5) 0.02267(5) Uani 1 1 d . . .
Mo4 Mo 0.009521(13) -0.145896(9) 0.058394(5) 0.02474(5) Uani 1 1 d . . .
Mo5 Mo -0.010173(15) -0.160040(11) 0.147769(6) 0.03171(6) Uani 1 1 d . . .
Mo6 Mo -0.152705(13) -0.090807(10) 0.099859(5) 0.02751(5) Uani 1 1 d . . .
Mo7 Mo -0.161929(13) 0.050603(10) 0.106923(5) 0.02846(5) Uani 1 1 d . . .
Mo8 Mo -0.008684(14) 0.129090(9) 0.071133(5) 0.02604(5) Uani 1 1 d . . .
Mo9 Mo -0.026602(15) 0.112714(11) 0.160989(6) 0.03193(6) Uani 1 1 d . . .
Mo10 Mo 0.081147(14) 0.051373(10) 0.195345(5) 0.02804(5) Uani 1 1 d . . .
Mo11 Mo 0.090788(14) -0.103141(10) 0.187104(5) 0.02874(5) Uani 1 1 d . . .
Mo12 Mo 0.244010(14) -0.013833(10) 0.158528(5) 0.02779(5) Uani 1 1 d . . .
Zn1 Zn -0.076526(18) -0.006853(12) 0.032840(7) 0.02341(6) Uani 1 1 d . . .
Zn2 Zn 0.171452(19) 0.117720(13) 0.122954(7) 0.02898(7) Uani 1 1 d . . .
Zn3 Zn 0.18891(2) -0.137351(13) 0.110714(8) 0.02999(7) Uani 1 1 d . . .
Zn4 Zn -0.10242(2) -0.029784(16) 0.178180(8) 0.03482(8) Uani 1 1 d . . .
P1 P 0.04559(4) -0.01424(3) 0.111289(14) 0.01933(13) Uani 1 1 d . . .
O1 O 0.12723(12) 0.12925(8) 0.01085(4) 0.0347(5) Uani 1 1 d . . .
O2 O 0.10445(10) 0.12276(8) 0.08210(4) 0.0265(4) Uani 1 1 d . . .
O3 O -0.00438(9) 0.06253(7) 0.03967(4) 0.0233(4) Uani 1 1 d . . .
O4 O 0.12161(10) 0.00393(7) 0.01214(4) 0.0222(4) Uani 1 1 d . . .
O5 O 0.22315(10) 0.06337(8) 0.05518(4) 0.0288(4) Uani 1 1 d . . .
O6 O 0.10402(10) -0.00789(7) 0.08111(4) 0.0228(4) Uani 1 1 d . . .
O7 O 0.35964(12) 0.00354(9) 0.07586(5) 0.0399(6) Uani 1 1 d . . .
O8 O 0.23148(10) -0.05888(8) 0.04976(4) 0.0291(4) Uani 1 1 d . . .
O9 O 0.24417(11) -0.06138(8) 0.11597(4) 0.0291(4) Uani 1 1 d . . .
O10 O 0.23799(11) 0.04706(8) 0.12130(4) 0.0282(4) Uani 1 1 d . . .
O11 O 0.14454(12) -0.11878(9) -0.00057(5) 0.0346(5) Uani 1 1 d . . .
O12 O 0.00574(10) -0.07068(7) 0.03378(4) 0.0225(4) Uani 1 1 d . . .
O13 O 0.12171(11) -0.13679(8) 0.07025(4) 0.0280(4) Uani 1 1 d . . .
O14 O 0.00742(12) -0.20070(8) 0.03020(5) 0.0371(5) Uani 1 1 d . . .
O15 O -0.10674(11) -0.13205(8) 0.06562(4) 0.0297(4) Uani 1 1 d . . .
O16 O 0.00143(12) -0.19838(9) 0.10078(5) 0.0356(5) Uani 1 1 d . . .
O17 O -0.00249(10) -0.07324(7) 0.10658(4) 0.0251(4) Uani 1 1 d . . .
O18 O -0.02298(13) -0.22460(9) 0.16919(5) 0.0458(6) Uani 1 1 d . . .
O19 O 0.10361(11) -0.14720(8) 0.14507(4) 0.0293(4) Uani 1 1 d . . .
O20 O -0.02429(11) -0.09492(8) 0.18021(4) 0.0315(5) Uani 1 1 d . . .
O21 O -0.12186(12) -0.14141(8) 0.13406(4) 0.0334(5) Uani 1 1 d . . .
O22 O -0.25026(12) -0.10548(10) 0.09600(5) 0.0434(6) Uani 1 1 d . . .
O23 O -0.15117(11) -0.02416(9) 0.13323(4) 0.0315(5) Uani 1 1 d . . .
O24 O -0.14231(11) -0.01435(8) 0.07313(4) 0.0270(4) Uani 1 1 d . . .
O25 O -0.26107(12) 0.05982(11) 0.10432(5) 0.0452(6) Uani 1 1 d . . .
O26 O -0.12198(10) 0.10472(8) 0.07751(4) 0.0287(4) Uani 1 1 d . . .
O27 O -0.13554(11) 0.09145(8) 0.14559(4) 0.0316(5) Uani 1 1 d . . .
O28 O -0.01001(10) 0.04149(7) 0.11232(4) 0.0242(4) Uani 1 1 d . . .
O29 O -0.01797(12) 0.19180(9) 0.04864(5) 0.0393(5) Uani 1 1 d . . .
O30 O -0.01950(12) 0.16586(8) 0.11909(4) 0.0335(5) Uani 1 1 d . . .
O31 O -0.04667(14) 0.16750(9) 0.18851(5) 0.0469(6) Uani 1 1 d . . .
O32 O 0.08860(11) 0.10913(8) 0.15812(4) 0.0294(5) Uani 1 1 d . . .
O33 O -0.03251(12) 0.03786(9) 0.18681(4) 0.0343(5) Uani 1 1 d . . .
O34 O 0.08494(13) 0.09379(9) 0.23003(5) 0.0429(6) Uani 1 1 d . . .
O35 O 0.08499(11) -0.02945(8) 0.21314(4) 0.0332(5) Uani 1 1 d . . .
O36 O 0.19776(11) 0.04123(8) 0.18669(5) 0.0317(5) Uani 1 1 d . . .
O37 O 0.09126(10) -0.01812(7) 0.14469(4) 0.0257(4) Uani 1 1 d . . .
O38 O 0.10169(13) -0.15399(9) 0.21758(5) 0.0421(5) Uani 1 1 d . . .
O39 O 0.20622(11) -0.08036(8) 0.17929(4) 0.0304(5) Uani 1 1 d . . .
O40 O 0.34011(12) -0.01201(10) 0.16920(5) 0.0423(6) Uani 1 1 d . . .
N1 N 0.20249(15) 0.20081(9) 0.13011(5) 0.0324(6) Uani 1 1 d . . .
C1 C 0.24359(18) 0.23811(13) 0.11143(8) 0.0391(8) Uani 1 1 d . . .
H1 H 0.2710 0.2259 0.0924 0.047 Uiso 1 1 calc R . .
N2 N 0.24274(15) 0.29395(10) 0.12179(6) 0.0368(6) Uani 1 1 d . . .
C2 C 0.1953(3) 0.29352(15) 0.14888(9) 0.0789(11) Uani 1 1 d . . .
H2 H 0.1812 0.3267 0.1616 0.095 Uiso 1 1 calc R . .
C3 C 0.1717(2) 0.23620(14) 0.15429(8) 0.0639(10) Uani 1 1 d . . .
H3 H 0.1395 0.2234 0.1718 0.077 Uiso 1 1 calc R . .
N3 N -0.19783(17) -0.04804(13) 0.20525(6) 0.0480(8) Uani 1 1 d . . .
C4 C -0.2238(3) -0.0259(2) 0.23493(9) 0.0695(13) Uani 1 1 d . . .
H4 H -0.1960 0.0004 0.2486 0.083 Uiso 1 1 calc R . .
N4 N -0.2958(2) -0.04812(15) 0.24114(8) 0.0724(10) Uani 1 1 d . . .
H4A H -0.3238 -0.0413 0.2587 0.087 Uiso 1 1 calc R . .
C5 C -0.3180(3) -0.0844(2) 0.21415(12) 0.0850(14) Uani 1 1 d . . .
H5 H -0.3656 -0.1050 0.2116 0.102 Uiso 1 1 calc R . .
C6 C -0.2583(2) -0.08355(18) 0.19339(9) 0.0600(11) Uani 1 1 d . . .
H6 H -0.2568 -0.1042 0.1732 0.072 Uiso 1 1 calc R . .
N1A N 0.20997(18) 0.20378(14) 0.28780(8) 0.0637(9) Uani 1 1 d . . .
C1A C 0.1442(3) 0.2307(2) 0.26749(13) 0.1055(18) Uani 1 1 d . . .
H1A1 H 0.1387 0.2048 0.2482 0.127 Uiso 1 1 calc R . .
H1A2 H 0.0966 0.2248 0.2807 0.127 Uiso 1 1 calc R . .
C2A C 0.1387(3) 0.2873(3) 0.25535(13) 0.116(2) Uani 1 1 d . . .
H2A1 H 0.1845 0.2932 0.2410 0.140 Uiso 1 1 calc R . .
H2A2 H 0.1456 0.3139 0.2743 0.140 Uiso 1 1 calc R . .
C3A C 0.0701(3) 0.3097(2) 0.23672(13) 0.0965(18) Uani 1 1 d . . .
H3A1 H 0.0629 0.2817 0.2184 0.116 Uiso 1 1 calc R . .
H3A2 H 0.0251 0.3039 0.2515 0.116 Uiso 1 1 calc R . .
C4A C 0.0584(4) 0.3684(3) 0.22208(16) 0.145(3) Uani 1 1 d . . .
H4A1 H 0.0637 0.3985 0.2391 0.217 Uiso 1 1 calc R . .
H4A2 H 0.0063 0.3707 0.2125 0.217 Uiso 1 1 calc R . .
H4A3 H 0.0974 0.3750 0.2050 0.217 Uiso 1 1 calc R . .
C1B C 0.2018(3) 0.1399(2) 0.29356(13) 0.0935(16) Uani 1 1 d . . .
H1B1 H 0.2521 0.1248 0.3017 0.112 Uiso 1 1 calc R . .
H1B2 H 0.1915 0.1207 0.2723 0.112 Uiso 1 1 calc R . .
C2B C 0.1348(3) 0.1204(2) 0.31892(14) 0.0962(19) Uani 1 1 d . . .
H2B1 H 0.1483 0.1363 0.3407 0.115 Uiso 1 1 calc R . .
H2B2 H 0.0857 0.1395 0.3121 0.115 Uiso 1 1 calc R . .
C3B C 0.1187(5) 0.0528(3) 0.32285(17) 0.165(3) Uani 1 1 d . . .
H3B1 H 0.1008 0.0396 0.3010 0.197 Uiso 1 1 calc R . .
H3B2 H 0.1705 0.0348 0.3261 0.197 Uiso 1 1 calc R . .
C4B C 0.0710(5) 0.0249(4) 0.3448(2) 0.215(5) Uani 1 1 d . . .
H4B1 H 0.0943 0.0266 0.3667 0.322 Uiso 1 1 calc R . .
H4B2 H 0.0644 -0.0161 0.3383 0.322 Uiso 1 1 calc R . .
H4B3 H 0.0203 0.0444 0.3452 0.322 Uiso 1 1 calc R . .
C1C C 0.2877(3) 0.2127(3) 0.26672(13) 0.0952(18) Uani 1 1 d . . .
H1C1 H 0.2964 0.2553 0.2638 0.114 Uiso 1 1 calc R . .
H1C2 H 0.3320 0.1971 0.2795 0.114 Uiso 1 1 calc R . .
C2C C 0.2881(3) 0.1867(3) 0.23644(15) 0.122(2) Uani 1 1 d . B .
H2C1 H 0.2534 0.2094 0.2218 0.147 Uiso 1 1 calc R . .
H2C2 H 0.2658 0.1468 0.2386 0.147 Uiso 1 1 calc R . .
C3C C 0.3712(4) 0.1812(3) 0.21910(16) 0.150(3) Uani 1 1 d D . .
H3C1 H 0.3651 0.1717 0.1956 0.181 Uiso 1 1 calc R A 1
H3C2 H 0.4006 0.2183 0.2211 0.181 Uiso 1 1 calc R A 1
C4C1 C 0.4118(10) 0.1332(7) 0.2363(5) 0.217(12) Uiso 0.40 1 d PD B 1
H4C1 H 0.4389 0.1085 0.2204 0.325 Uiso 0.40 1 calc PR B 1
H4C2 H 0.3739 0.1094 0.2484 0.325 Uiso 0.40 1 calc PR B 1
H4C3 H 0.4495 0.1498 0.2518 0.325 Uiso 0.40 1 calc PR B 1
C4C2 C 0.3987(9) 0.1711(8) 0.1817(3) 0.240(8) Uiso 0.60 1 d PD B 2
H4C4 H 0.4460 0.1938 0.1775 0.361 Uiso 0.60 1 calc PR B 2
H4C5 H 0.3576 0.1841 0.1668 0.361 Uiso 0.60 1 calc PR B 2
H4C6 H 0.4092 0.1293 0.1781 0.361 Uiso 0.60 1 calc PR B 2
C1D C 0.2182(3) 0.24158(18) 0.31917(11) 0.0762(13) Uani 1 1 d . . .
H1D1 H 0.2285 0.2825 0.3124 0.091 Uiso 1 1 calc R . .
H1D2 H 0.1676 0.2413 0.3307 0.091 Uiso 1 1 calc R . .
C2D C 0.2813(3) 0.2235(2) 0.34373(12) 0.0939(17) Uani 1 1 d . . .
H2D1 H 0.2783 0.1804 0.3464 0.113 Uiso 1 1 calc R . .
H2D2 H 0.3323 0.2322 0.3337 0.113 Uiso 1 1 calc R . .
C3D C 0.2806(4) 0.2498(2) 0.37656(13) 0.120(2) Uani 1 1 d . . .
H3D1 H 0.2779 0.2930 0.3745 0.144 Uiso 1 1 calc R . .
H3D2 H 0.3296 0.2398 0.3880 0.144 Uiso 1 1 calc R . .
C4D C 0.2040(5) 0.2258(3) 0.39927(17) 0.181(3) Uani 1 1 d . . .
H4D1 H 0.1576 0.2237 0.3854 0.271 Uiso 1 1 calc R . .
H4D2 H 0.1947 0.2531 0.4174 0.271 Uiso 1 1 calc R . .
H4D3 H 0.2156 0.1868 0.4081 0.271 Uiso 1 1 calc R . .

loop_
_atom_site_aniso_label
_atom_site_aniso_U_11
_atom_site_aniso_U_22
_atom_site_aniso_U_33
_atom_site_aniso_U_23
_atom_site_aniso_U_13
_atom_site_aniso_U_12
Mo1 0.02877(10) 0.01814(9) 0.02139(8) 0.00092(7) -0.00022(8) -0.00253(8)
Mo2 0.02564(10) 0.02531(10) 0.02755(10) 0.00058(8) -0.00060(8) 0.00024(8)
Mo3 0.02781(10) 0.01862(9) 0.02157(8) 0.00087(7) -0.00010(8) 0.00247(8)
Mo4 0.03306(11) 0.01872(9) 0.02245(9) 0.00171(7) -0.00236(8) -0.00147(8)
Mo5 0.03798(12) 0.02779(11) 0.02936(10) 0.00796(9) -0.00018(9) -0.00516(10)
Mo6 0.02808(10) 0.03012(10) 0.02434(9) 0.00305(8) 0.00099(8) -0.00668(9)
Mo7 0.02722(10) 0.03255(11) 0.02559(9) -0.00269(8) 0.00238(8) 0.00429(9)
Mo8 0.03497(11) 0.01897(9) 0.02420(9) -0.00135(8) -0.00220(8) 0.00258(8)
Mo9 0.03603(12) 0.03104(11) 0.02873(10) -0.00786(9) 0.00378(9) 0.00190(10)
Mo10 0.03496(11) 0.02756(10) 0.02159(9) -0.00265(8) -0.00238(8) -0.00156(9)
Mo11 0.03599(11) 0.02684(10) 0.02338(9) 0.00452(8) -0.00438(8) -0.00360(9)
Mo12 0.02972(11) 0.02544(10) 0.02822(10) 0.00103(8) -0.00467(9) -0.00122(9)
Zn1 0.02816(14) 0.02227(13) 0.01979(11) 0.00062(10) -0.00038(11) 0.00037(11)
Zn2 0.03807(16) 0.02017(13) 0.02871(13) -0.00113(11) -0.00264(12) -0.00520(12)
Zn3 0.03725(16) 0.02209(13) 0.03063(14) 0.00321(11) -0.00591(13) 0.00585(12)
Zn4 0.03352(16) 0.04382(18) 0.02711(14) 0.00045(13) 0.00185(13) -0.00300(14)
P1 0.0233(3) 0.0159(2) 0.0188(2) 0.0007(2) -0.0005(2) -0.0003(2)
O1 0.0471(11) 0.0253(9) 0.0318(9) 0.0061(7) -0.0009(8) -0.0030(8)
O2 0.0304(9) 0.0224(8) 0.0267(8) -0.0029(7) -0.0017(7) -0.0004(7)
O3 0.0259(8) 0.0185(7) 0.0255(7) -0.0025(6) 0.0035(6) 0.0020(7)
O4 0.0276(8) 0.0161(7) 0.0229(7) 0.0017(6) 0.0011(7) -0.0012(6)
O5 0.0263(8) 0.0274(8) 0.0328(8) 0.0057(7) -0.0009(7) -0.0032(7)
O6 0.0265(8) 0.0189(7) 0.0228(7) 0.0006(6) 0.0025(7) -0.0008(7)
O7 0.0313(10) 0.0467(12) 0.0416(10) 0.0001(9) -0.0024(9) 0.0024(9)
O8 0.0293(9) 0.0291(9) 0.0289(8) 0.0007(7) 0.0015(7) 0.0055(8)
O9 0.0364(9) 0.0224(8) 0.0286(8) 0.0018(7) -0.0028(8) 0.0030(8)
O10 0.0312(9) 0.0250(8) 0.0285(8) 0.0024(7) -0.0032(7) -0.0007(7)
O11 0.0389(10) 0.0368(10) 0.0280(8) -0.0061(8) 0.0018(8) 0.0071(9)
O12 0.0265(8) 0.0188(7) 0.0222(7) 0.0019(6) -0.0021(6) 0.0010(7)
O13 0.0318(9) 0.0233(8) 0.0288(8) 0.0043(7) -0.0041(7) 0.0049(7)
O14 0.0517(11) 0.0253(9) 0.0344(9) -0.0066(8) -0.0038(9) -0.0054(9)
O15 0.0341(9) 0.0279(9) 0.0270(8) 0.0020(7) -0.0002(7) -0.0097(8)
O16 0.0473(11) 0.0317(10) 0.0277(9) 0.0039(8) -0.0018(8) -0.0079(9)
O17 0.0284(8) 0.0207(8) 0.0264(8) 0.0039(6) -0.0003(7) 0.0002(7)
O18 0.0607(13) 0.0379(10) 0.0390(10) 0.0197(9) -0.0030(10) -0.0127(10)
O19 0.0362(9) 0.0215(8) 0.0301(8) 0.0029(7) -0.0064(7) 0.0014(7)
O20 0.0366(10) 0.0323(9) 0.0255(8) 0.0014(7) -0.0020(7) -0.0057(8)
O21 0.0378(10) 0.0343(10) 0.0281(8) 0.0051(7) 0.0014(8) -0.0060(8)
O22 0.0323(10) 0.0519(12) 0.0462(11) 0.0034(10) 0.0006(9) -0.0125(9)
O23 0.0303(9) 0.0427(10) 0.0215(7) -0.0025(7) 0.0054(7) -0.0055(8)
O24 0.0290(9) 0.0305(9) 0.0215(7) 0.0022(7) 0.0014(7) -0.0041(7)
O25 0.0295(10) 0.0616(14) 0.0444(11) -0.0068(10) 0.0072(9) 0.0075(10)
O26 0.0295(9) 0.0258(8) 0.0308(8) -0.0012(7) 0.0014(7) 0.0098(7)
O27 0.0345(9) 0.0327(9) 0.0275(8) -0.0069(7) 0.0041(7) 0.0059(8)
O28 0.0289(8) 0.0216(8) 0.0220(7) -0.0033(6) -0.0012(7) 0.0006(7)
O29 0.0535(12) 0.0262(9) 0.0382(10) 0.0039(8) -0.0026(9) 0.0032(9)
O30 0.0464(11) 0.0216(8) 0.0325(9) -0.0033(7) -0.0001(8) 0.0053(8)
O31 0.0578(13) 0.0411(11) 0.0419(10) -0.0202(9) 0.0017(10) 0.0088(11)
O32 0.0374(10) 0.0261(9) 0.0247(8) -0.0020(7) -0.0006(7) -0.0040(8)
O33 0.0357(10) 0.0405(10) 0.0266(8) -0.0008(8) 0.0029(8) 0.0030(9)
O34 0.0581(13) 0.0427(11) 0.0279(9) -0.0100(8) -0.0037(9) 0.0003(10)
O35 0.0421(10) 0.0394(10) 0.0182(7) 0.0052(7) -0.0035(7) -0.0028(9)
O36 0.0312(9) 0.0303(9) 0.0335(9) -0.0034(7) -0.0030(8) -0.0033(8)
O37 0.0315(9) 0.0249(8) 0.0206(7) -0.0020(6) -0.0022(7) -0.0067(7)
O38 0.0559(12) 0.0420(11) 0.0283(9) 0.0125(8) -0.0076(9) -0.0109(10)
O39 0.0349(9) 0.0270(9) 0.0293(8) 0.0018(7) -0.0014(7) -0.0035(8)
O40 0.0327(10) 0.0450(11) 0.0492(12) 0.0042(10) -0.0090(9) -0.0052(9)
N1 0.0481(13) 0.0221(10) 0.0270(10) 0.0011(8) 0.0008(9) -0.0091(10)
C1 0.0453(16) 0.0304(13) 0.0416(14) -0.0058(12) 0.0108(13) -0.0094(12)
N2 0.0493(13) 0.0169(9) 0.0441(12) 0.0023(9) 0.0101(11) -0.0125(10)
C2 0.115(3) 0.0399(16) 0.082(2) -0.0361(14) 0.0637(19) -0.0354(18)
C3 0.104(3) 0.0380(16) 0.0492(16) -0.0162(13) 0.0351(17) -0.0349(17)
N3 0.0503(15) 0.0632(17) 0.0306(11) 0.0009(12) 0.0121(11) -0.0016(14)
C4 0.091(3) 0.079(3) 0.0392(17) 0.0064(18) 0.0199(18) 0.005(2)
N4 0.0796(19) 0.076(2) 0.0611(16) 0.0090(15) 0.0509(14) 0.0046(18)
C5 0.078(2) 0.069(3) 0.108(3) -0.011(2) 0.053(2) -0.019(2)
C6 0.055(2) 0.070(2) 0.0549(19) -0.0040(18) 0.0201(16) -0.0141(18)
N1A 0.0570(16) 0.0717(18) 0.0625(17) -0.0289(15) -0.0165(14) 0.0288(15)
C1A 0.103(3) 0.116(4) 0.097(3) 0.035(3) 0.039(3) 0.057(3)
C2A 0.086(3) 0.193(6) 0.070(3) -0.007(4) -0.007(3) 0.043(4)
C3A 0.103(3) 0.091(3) 0.095(3) 0.014(3) 0.022(3) 0.042(3)
C4A 0.144(5) 0.144(5) 0.147(5) 0.057(4) 0.052(4) 0.065(4)
C1B 0.085(3) 0.098(3) 0.097(3) -0.045(3) -0.016(3) 0.021(3)
C2B 0.084(3) 0.104(4) 0.101(4) -0.013(3) -0.013(3) -0.002(3)
C3B 0.238(7) 0.121(5) 0.135(4) -0.030(4) -0.110(4) 0.044(5)
C4B 0.133(6) 0.345(12) 0.166(7) 0.060(7) 0.051(5) -0.079(7)
C1C 0.085(3) 0.102(4) 0.098(4) -0.004(3) 0.007(3) 0.032(3)
C2C 0.123(4) 0.120(5) 0.125(4) -0.023(4) 0.045(4) 0.020(4)
C3C 0.109(4) 0.169(6) 0.174(6) -0.051(5) 0.045(4) -0.004(5)
C1D 0.084(3) 0.063(2) 0.081(3) -0.020(2) -0.024(2) 0.025(2)
C2D 0.112(4) 0.070(3) 0.100(3) -0.023(3) -0.036(3) 0.032(3)
C3D 0.164(5) 0.111(4) 0.085(3) -0.045(3) -0.038(3) 0.060(4)
C4D 0.324(9) 0.103(4) 0.115(5) -0.009(4) 0.014(6) 0.120(5)

loop_
_atom_type_symbol
_atom_type_description
_atom_type_scat_dispersion_real
_atom_type_scat_dispersion_imag
_atom_type_scat_source
C C 0.0033 0.0016 'International Tables Vol C Tables 4.2.6.8 and 6.1.1.4'
H H 0.0000 0.0000 'International Tables Vol C Tables 4.2.6.8 and 6.1.1.4'
N N 0.0061 0.0033 'International Tables Vol C Tables 4.2.6.8 and 6.1.1.4'
O O 0.0106 0.0060 'International Tables Vol C Tables 4.2.6.8 and 6.1.1.4'
P P 0.1023 0.0942 'International Tables Vol C Tables 4.2.6.8 and 6.1.1.4'
Zn Zn 0.2839 1.4301 'International Tables Vol C Tables 4.2.6.8 and 6.1.1.4'
Mo Mo -1.6832 0.6857 'International Tables Vol C Tables 4.2.6.8 and 6.1.1.4'

loop_
_geom_angle_atom_site_label_1
_geom_angle_atom_site_label_2
_geom_angle_atom_site_label_3
_geom_angle
_geom_angle_site_symmetry_1
_geom_angle_site_symmetry_3
O1 Mo1 O2 104.97(8) . .
O1 Mo1 O3 106.43(9) . .
O2 Mo1 O3 92.50(7) . .
O1 Mo1 O4 99.40(8) . .
O2 Mo1 O4 154.74(7) . .
O3 Mo1 O4 86.84(7) . .
O1 Mo1 O5 99.32(9) . .
O2 Mo1 O5 82.69(7) . .
O3 Mo1 O5 154.16(7) . .
O4 Mo1 O5 86.97(7) . .
O1 Mo1 O6 171.27(8) . .
O2 Mo1 O6 80.01(6) . .
O3 Mo1 O6 80.21(6) . .
O4 Mo1 O6 75.00(6) . .
O5 Mo1 O6 73.96(6) . .
O1 Mo1 Mo8 99.32(7) . .
O2 Mo1 Mo8 48.01(5) . .
O3 Mo1 Mo8 47.59(5) . .
O4 Mo1 Mo8 134.04(5) . .
O5 Mo1 Mo8 130.30(5) . .
O6 Mo1 Mo8 89.34(4) . .
O7 Mo2 O8 103.95(9) . .
O7 Mo2 O5 104.33(9) . .
O8 Mo2 O5 97.36(8) . .
O7 Mo2 O9 102.83(9) . .
O8 Mo2 O9 87.52(7) . .
O5 Mo2 O9 150.30(8) . .
O7 Mo2 O10 102.60(9) . .
O8 Mo2 O10 150.51(8) . .
O5 Mo2 O10 88.27(7) . .
O9 Mo2 O10 74.23(7) . .
O7 Mo2 O6 176.76(8) . .
O8 Mo2 O6 73.45(6) . .
O5 Mo2 O6 74.34(6) . .
O9 Mo2 O6 79.13(6) . .
O10 Mo2 O6 80.38(6) . .
O7 Mo2 Mo12 99.63(7) . .
O8 Mo2 Mo12 123.85(6) . .
O5 Mo2 Mo12 124.81(6) . .
O9 Mo2 Mo12 37.38(5) . .
O10 Mo2 Mo12 37.78(5) . .
O6 Mo2 Mo12 83.50(4) . .
O11 Mo3 O12 106.70(8) . .
O11 Mo3 O13 104.30(8) . .
O12 Mo3 O13 93.06(7) . .
O11 Mo3 O8 99.45(8) . .
O12 Mo3 O8 153.58(7) . .
O13 Mo3 O8 83.95(7) . .
O11 Mo3 O4 98.68(8) . .
O12 Mo3 O4 85.88(7) . .
O13 Mo3 O4 156.26(7) . .
O8 Mo3 O4 86.54(7) . .
O11 Mo3 O6 171.20(8) . .
O12 Mo3 O6 79.72(6) . .
O13 Mo3 O6 81.00(6) . .
O8 Mo3 O6 73.88(6) . .
O4 Mo3 O6 75.47(6) . .
O11 Mo3 Mo4 99.60(7) . .
O12 Mo3 Mo4 47.80(5) . .
O13 Mo3 Mo4 48.13(5) . .
O8 Mo3 Mo4 131.47(5) . .
O4 Mo3 Mo4 133.38(5) . .
O6 Mo3 Mo4 89.17(4) . .
O14 Mo4 O12 106.91(8) . .
O14 Mo4 O13 105.10(9) . .
O12 Mo4 O13 93.69(7) . .
O14 Mo4 O15 100.96(9) . .
O12 Mo4 O15 84.72(7) . .
O13 Mo4 O15 153.15(7) . .
O14 Mo4 O16 97.90(9) . .
O12 Mo4 O16 154.42(7) . .
O13 Mo4 O16 85.65(7) . .
O15 Mo4 O16 84.53(7) . .
O14 Mo4 O17 170.71(8) . .
O12 Mo4 O17 80.17(6) . .
O13 Mo4 O17 80.00(6) . .
O15 Mo4 O17 73.31(6) . .
O16 Mo4 O17 74.52(7) . .
O14 Mo4 Mo3 100.37(7) . .
O12 Mo4 Mo3 48.07(5) . .
O13 Mo4 Mo3 48.52(5) . .
O15 Mo4 Mo3 132.12(5) . .
O16 Mo4 Mo3 133.64(6) . .
O17 Mo4 Mo3 88.83(4) . .
O18 Mo5 O19 106.27(9) . .
O18 Mo5 O20 106.33(9) . .
O19 Mo5 O20 92.70(8) . .
O18 Mo5 O21 101.27(9) . .
O19 Mo5 O21 151.85(7) . .
O20 Mo5 O21 85.01(8) . .
O18 Mo5 O16 96.86(9) . .
O19 Mo5 O16 85.26(8) . .
O20 Mo5 O16 156.32(7) . .
O21 Mo5 O16 85.79(8) . .
O18 Mo5 O17 169.43(8) . .
O19 Mo5 O17 78.55(6) . .
O20 Mo5 O17 82.53(7) . .
O21 Mo5 O17 73.33(6) . .
O16 Mo5 O17 73.93(6) . .
O18 Mo5 Mo11 100.98(7) . .
O19 Mo5 Mo11 47.64(5) . .
O20 Mo5 Mo11 47.84(6) . .
O21 Mo5 Mo11 131.91(5) . .
O16 Mo5 Mo11 132.59(6) . .
O17 Mo5 Mo11 89.23(4) . .
O22 Mo6 O15 104.37(9) . .
O22 Mo6 O21 102.92(10) . .
O15 Mo6 O21 97.33(8) . .
O22 Mo6 O23 102.62(9) . .
O15 Mo6 O23 150.68(8) . .
O21 Mo6 O23 87.55(8) . .
O22 Mo6 O24 101.56(9) . .
O15 Mo6 O24 89.57(7) . .
O21 Mo6 O24 151.98(8) . .
O23 Mo6 O24 73.94(7) . .
O22 Mo6 O17 177.45(9) . .
O15 Mo6 O17 74.77(7) . .
O21 Mo6 O17 74.89(7) . .
O23 Mo6 O17 78.72(7) . .
O24 Mo6 O17 80.88(6) . .
O22 Mo6 Mo7 98.84(8) . .
O15 Mo6 Mo7 126.17(6) . .
O21 Mo6 Mo7 123.77(6) . .
O23 Mo6 Mo7 36.93(5) . .
O24 Mo6 Mo7 37.94(5) . .
O17 Mo6 Mo7 83.54(4) . .
O25 Mo7 O26 104.26(10) . .
O25 Mo7 O27 103.28(9) . .
O26 Mo7 O27 97.14(8) . .
O25 Mo7 O23 103.07(10) . .
O26 Mo7 O23 150.52(8) . .
O27 Mo7 O23 87.11(8) . .
O25 Mo7 O24 102.10(9) . .
O26 Mo7 O24 89.05(7) . .
O27 Mo7 O24 151.46(8) . .
O23 Mo7 O24 74.58(7) . .
O25 Mo7 O28 177.22(9) . .
O26 Mo7 O28 74.83(7) . .
O27 Mo7 O28 74.33(7) . .
O23 Mo7 O28 78.35(7) . .
O24 Mo7 O28 80.55(6) . .
O25 Mo7 Mo6 99.46(8) . .
O26 Mo7 Mo6 125.88(6) . .
O27 Mo7 Mo6 123.59(6) . .
O23 Mo7 Mo6 37.31(5) . .
O24 Mo7 Mo6 38.21(5) . .
O28 Mo7 Mo6 83.12(4) . .
O29 Mo8 O3 107.14(8) . .
O29 Mo8 O2 105.77(9) . .
O3 Mo8 O2 93.05(7) . .
O29 Mo8 O26 101.93(9) . .
O3 Mo8 O26 84.87(7) . .
O2 Mo8 O26 151.55(7) . .
O29 Mo8 O30 98.99(9) . .
O3 Mo8 O30 153.33(7) . .
O2 Mo8 O30 84.73(7) . .
O26 Mo8 O30 84.65(7) . .
O29 Mo8 O28 170.57(8) . .
O3 Mo8 O28 80.39(6) . .
O2 Mo8 O28 79.01(6) . .
O26 Mo8 O28 72.65(6) . .
O30 Mo8 O28 73.09(6) . .
O29 Mo8 Mo1 100.45(7) . .
O3 Mo8 Mo1 48.18(5) . .
O2 Mo8 Mo1 48.00(5) . .
O26 Mo8 Mo1 132.22(5) . .
O30 Mo8 Mo1 132.19(6) . .
O28 Mo8 Mo1 88.79(4) . .
O31 Mo9 O32 105.63(9) . .
O31 Mo9 O33 105.34(9) . .
O32 Mo9 O33 92.67(8) . .
O31 Mo9 O27 100.96(9) . .
O32 Mo9 O27 152.94(7) . .
O33 Mo9 O27 85.02(8) . .
O31 Mo9 O30 97.21(9) . .
O32 Mo9 O30 85.28(8) . .
O33 Mo9 O30 157.04(7) . .
O27 Mo9 O30 86.52(8) . .
O31 Mo9 O28 169.87(8) . .
O32 Mo9 O28 79.55(6) . .
O33 Mo9 O28 82.84(7) . .
O27 Mo9 O28 73.42(6) . .
O30 Mo9 O28 74.30(6) . .
O31 Mo9 Mo10 100.03(8) . .
O32 Mo9 Mo10 47.74(5) . .
O33 Mo9 Mo10 47.58(6) . .
O27 Mo9 Mo10 131.80(5) . .
O30 Mo9 Mo10 132.74(6) . .
O28 Mo9 Mo10 89.90(4) . .
O34 Mo10 O35 102.71(9) . .
O34 Mo10 O33 105.45(9) . .
O35 Mo10 O33 87.34(8) . .
O34 Mo10 O32 104.59(9) . .
O35 Mo10 O32 151.88(7) . .
O33 Mo10 O32 91.79(8) . .
O34 Mo10 O36 99.69(9) . .
O35 Mo10 O36 85.73(8) . .
O33 Mo10 O36 154.81(7) . .
O32 Mo10 O36 83.19(7) . .
O34 Mo10 O37 173.23(9) . .
O35 Mo10 O37 73.99(6) . .
O33 Mo10 O37 80.48(7) . .
O32 Mo10 O37 78.15(6) . .
O36 Mo10 O37 74.33(7) . .
O34 Mo10 Mo9 99.34(7) . .
O35 Mo10 Mo9 133.75(6) . .
O33 Mo10 Mo9 47.49(6) . .
O32 Mo10 Mo9 46.91(5) . .
O36 Mo10 Mo9 129.64(5) . .
O37 Mo10 Mo9 87.06(4) . .
O38 Mo11 O35 100.88(9) . .
O38 Mo11 O19 105.78(9) . .
O35 Mo11 O19 152.54(7) . .
O38 Mo11 O20 105.86(9) . .
O35 Mo11 O20 86.95(8) . .
O19 Mo11 O20 92.02(7) . .
O38 Mo11 O39 100.14(9) . .
O35 Mo11 O39 85.35(8) . .
O19 Mo11 O39 83.59(7) . .
O20 Mo11 O39 153.84(7) . .
O38 Mo11 O37 171.67(8) . .
O35 Mo11 O37 74.14(6) . .
O19 Mo11 O37 78.60(6) . .
O20 Mo11 O37 80.80(7) . .
O39 Mo11 O37 73.05(6) . .
O38 Mo11 Mo5 100.25(7) . .
O35 Mo11 Mo5 133.73(6) . .
O19 Mo11 Mo5 47.10(5) . .
O20 Mo11 Mo5 47.67(5) . .
O39 Mo11 Mo5 130.13(5) . .
O37 Mo11 Mo5 87.93(4) . .
O40 Mo12 O39 104.03(9) . .
O40 Mo12 O36 103.74(9) . .
O39 Mo12 O36 96.76(8) . .
O40 Mo12 O9 103.16(9) . .
O39 Mo12 O9 87.46(8) . .
O36 Mo12 O9 150.84(8) . .
O40 Mo12 O10 102.72(9) . .
O39 Mo12 O10 150.45(8) . .
O36 Mo12 O10 88.87(8) . .
O9 Mo12 O10 74.38(7) . .
O40 Mo12 O37 177.28(8) . .
O39 Mo12 O37 73.96(7) . .
O36 Mo12 O37 74.86(7) . .
O9 Mo12 O37 78.70(6) . .
O10 Mo12 O37 79.66(6) . .
O40 Mo12 Mo2 99.91(8) . .
O39 Mo12 Mo2 123.93(6) . .
O36 Mo12 Mo2 125.40(6) . .
O9 Mo12 Mo2 37.56(5) . .
O10 Mo12 Mo2 37.76(5) . .
O37 Mo12 Mo2 82.78(4) . .
O4 Zn1 O24 122.59(7) 5 .
O4 Zn1 O3 109.77(7) 5 .
O24 Zn1 O3 107.42(7) . .
O4 Zn1 O12 108.22(7) 5 .
O24 Zn1 O12 108.51(7) . .
O3 Zn1 O12 97.41(7) . .
O10 Zn2 N1 128.67(9) . .
O10 Zn2 O2 110.30(7) . .
N1 Zn2 O2 102.66(8) . .
O10 Zn2 O32 110.61(7) . .
N1 Zn2 O32 100.15(8) . .
O2 Zn2 O32 100.78(7) . .
O9 Zn3 N2 111.98(9) . 8_655
O9 Zn3 O13 110.94(7) . .
N2 Zn3 O13 121.66(9) 8_655 .
O9 Zn3 O19 111.45(7) . .
N2 Zn3 O19 100.41(9) 8_655 .
O13 Zn3 O19 98.67(7) . .
O33 Zn4 O20 99.27(8) . .
O33 Zn4 O23 111.28(8) . .
O20 Zn4 O23 111.27(8) . .
O33 Zn4 N3 123.67(10) . .
O20 Zn4 N3 111.70(10) . .
O23 Zn4 N3 99.90(9) . .
O37 P1 O17 108.46(9) . .
O37 P1 O28 108.77(9) . .
O17 P1 O28 111.41(10) . .
O37 P1 O6 111.01(10) . .
O17 P1 O6 108.12(9) . .
O28 P1 O6 109.08(9) . .
Mo1 O2 Mo8 84.00(7) . .
Mo1 O2 Zn2 130.26(9) . .
Mo8 O2 Zn2 137.70(9) . .
Mo8 O3 Mo1 84.24(6) . .
Mo8 O3 Zn1 131.30(8) . .
Mo1 O3 Zn1 137.64(9) . .
Zn1 O4 Mo1 116.67(8) 5 .
Zn1 O4 Mo3 114.52(8) 5 .
Mo1 O4 Mo3 121.05(8) . .
Mo2 O5 Mo1 126.72(9) . .
P1 O6 Mo3 127.48(9) . .
P1 O6 Mo1 126.73(9) . .
Mo3 O6 Mo1 88.48(5) . .
P1 O6 Mo2 130.88(9) . .
Mo3 O6 Mo2 84.41(5) . .
Mo1 O6 Mo2 83.79(5) . .
Mo2 O8 Mo3 127.05(9) . .
Zn3 O9 Mo12 123.51(9) . .
Zn3 O9 Mo2 124.78(9) . .
Mo12 O9 Mo2 105.05(8) . .
Zn2 O10 Mo2 124.09(9) . .
Zn2 O10 Mo12 123.54(9) . .
Mo2 O10 Mo12 104.46(8) . .
Mo4 O12 Mo3 84.14(6) . .
Mo4 O12 Zn1 130.55(9) . .
Mo3 O12 Zn1 139.15(9) . .
Mo4 O13 Mo3 83.35(7) . .
Mo4 O13 Zn3 138.66(9) . .
Mo3 O13 Zn3 128.30(9) . .
Mo6 O15 Mo4 126.99(9) . .
Mo4 O16 Mo5 121.04(9) . .
P1 O17 Mo4 126.38(9) . .
P1 O17 Mo5 126.27(9) . .
Mo4 O17 Mo5 90.51(5) . .
P1 O17 Mo6 130.74(9) . .
Mo4 O17 Mo6 84.35(5) . .
Mo5 O17 Mo6 84.36(5) . .
Mo5 O19 Mo11 85.27(7) . .
Mo5 O19 Zn3 139.83(10) . .
Mo11 O19 Zn3 127.81(9) . .
Mo5 O20 Zn4 127.05(9) . .
Mo5 O20 Mo11 84.49(7) . .
Zn4 O20 Mo11 137.40(10) . .
Mo6 O21 Mo5 126.39(10) . .
Zn4 O23 Mo7 124.97(10) . .
Zn4 O23 Mo6 124.34(10) . .
Mo7 O23 Mo6 105.76(8) . .
Zn1 O24 Mo7 125.69(9) . .
Zn1 O24 Mo6 123.70(9) . .
Mo7 O24 Mo6 103.85(7) . .
Mo7 O26 Mo8 128.11(10) . .
Mo7 O27 Mo9 126.66(10) . .
P1 O28 Mo9 126.08(9) . .
P1 O28 Mo8 126.04(9) . .
Mo9 O28 Mo8 90.90(5) . .
P1 O28 Mo7 131.18(9) . .
Mo9 O28 Mo7 84.54(5) . .
Mo8 O28 Mo7 83.94(5) . .
Mo9 O30 Mo8 121.67(9) . .
Mo9 O32 Mo10 85.35(7) . .
Mo9 O32 Zn2 137.50(9) . .
Mo10 O32 Zn2 129.81(9) . .
Zn4 O33 Mo9 126.65(10) . .
Zn4 O33 Mo10 137.62(11) . .
Mo9 O33 Mo10 84.93(8) . .
Mo10 O35 Mo11 126.19(9) . .
Mo12 O36 Mo10 126.53(10) . .
P1 O37 Mo11 128.06(9) . .
P1 O37 Mo10 128.17(10) . .
Mo11 O37 Mo10 85.66(5) . .
P1 O37 Mo12 131.82(9) . .
Mo11 O37 Mo12 83.70(5) . .
Mo10 O37 Mo12 82.93(5) . .
Mo12 O39 Mo11 127.57(10) . .
C1 N1 C3 103.8(2) . .
C1 N1 Zn2 131.34(19) . .
C3 N1 Zn2 123.9(2) . .
N2 C1 N1 114.6(3) . .
N2 C1 H1 122.7 . .
N1 C1 H1 122.7 . .
C1 N2 C2 104.7(2) . .
C1 N2 Zn3 131.4(2) . 8_665
C2 N2 Zn3 122.3(2) . 8_665
N2 C2 C3 108.0(3) . .
N2 C2 H2 126.0 . .
C3 C2 H2 126.0 . .
N1 C3 C2 108.9(3) . .
N1 C3 H3 125.5 . .
C2 C3 H3 125.5 . .
C4 N3 C6 105.8(3) . .
C4 N3 Zn4 131.6(3) . .
C6 N3 Zn4 122.1(2) . .
N4 C4 N3 108.6(4) . .
N4 C4 H4 125.7 . .
N3 C4 H4 125.7 . .
C4 N4 C5 108.3(3) . .
C4 N4 H4A 125.8 . .
C5 N4 H4A 125.8 . .
C6 C5 N4 106.0(4) . .
C6 C5 H5 127.0 . .
N4 C5 H5 127.0 . .
C5 C6 N3 111.2(4) . .
C5 C6 H6 124.4 . .
N3 C6 H6 124.4 . .
C1B N1A C1A 114.2(4) . .
C1B N1A C1D 115.1(3) . .
C1A N1A C1D 107.0(3) . .
C1B N1A C1C 106.8(3) . .
C1A N1A C1C 106.0(3) . .
C1D N1A C1C 107.3(3) . .
C2A C1A N1A 128.1(5) . .
C2A C1A H1A1 105.3 . .
N1A C1A H1A1 105.3 . .
C2A C1A H1A2 105.3 . .
N1A C1A H1A2 105.3 . .
H1A1 C1A H1A2 106.0 . .
C1A C2A C3A 123.6(5) . .
C1A C2A H2A1 106.4 . .
C3A C2A H2A1 106.4 . .
C1A C2A H2A2 106.4 . .
C3A C2A H2A2 106.4 . .
H2A1 C2A H2A2 106.5 . .
C4A C3A C2A 128.5(5) . .
C4A C3A H3A1 105.2 . .
C2A C3A H3A1 105.2 . .
C4A C3A H3A2 105.2 . .
C2A C3A H3A2 105.2 . .
H3A1 C3A H3A2 105.9 . .
C3A C4A H4A1 109.5 . .
C3A C4A H4A2 109.5 . .
H4A1 C4A H4A2 109.5 . .
C3A C4A H4A3 109.5 . .
H4A1 C4A H4A3 109.5 . .
H4A2 C4A H4A3 109.5 . .
N1A C1B C2B 116.1(4) . .
N1A C1B H1B1 108.3 . .
C2B C1B H1B1 108.3 . .
N1A C1B H1B2 108.3 . .
C2B C1B H1B2 108.3 . .
H1B1 C1B H1B2 107.4 . .
C3B C2B C1B 117.4(5) . .
C3B C2B H2B1 107.9 . .
C1B C2B H2B1 107.9 . .
C3B C2B H2B2 107.9 . .
C1B C2B H2B2 107.9 . .
H2B1 C2B H2B2 107.2 . .
C4B C3B C2B 128.7(7) . .
C4B C3B H3B1 105.1 . .
C2B C3B H3B1 105.1 . .
C4B C3B H3B2 105.1 . .
C2B C3B H3B2 105.1 . .
H3B1 C3B H3B2 105.9 . .
C3B C4B H4B1 109.5 . .
C3B C4B H4B2 109.5 . .
H4B1 C4B H4B2 109.5 . .
C3B C4B H4B3 109.5 . .
H4B1 C4B H4B3 109.5 . .
H4B2 C4B H4B3 109.5 . .
C2C C1C N1A 115.7(5) . .
C2C C1C H1C1 108.4 . .
N1A C1C H1C1 108.4 . .
C2C C1C H1C2 108.4 . .
N1A C1C H1C2 108.4 . .
H1C1 C1C H1C2 107.4 . .
C1C C2C C3C 115.9(5) . .
C1C C2C H2C1 108.3 . .
C3C C2C H2C1 108.3 . .
C1C C2C H2C2 108.3 . .
C3C C2C H2C2 108.3 . .
H2C1 C2C H2C2 107.4 . .
C4C1 C3C C2C 105.7(9) . .
C4C1 C3C C4C2 102.0(11) . .
C2C C3C C4C2 133.7(8) . .
C4C1 C3C H3C1 110.6 . .
C2C C3C H3C1 110.6 . .
C4C2 C3C H3C1 23.4 . .
C4C1 C3C H3C2 110.6 . .
C2C C3C H3C2 110.6 . .
C4C2 C3C H3C2 92.9 . .
H3C1 C3C H3C2 108.7 . .
C3C C4C1 H4C1 109.5 . .
C3C C4C1 H4C2 109.5 . .
C3C C4C1 H4C3 109.5 . .
C3C C4C2 H4C4 109.5 . .
C3C C4C2 H4C5 109.5 . .
H4C4 C4C2 H4C5 109.5 . .
C3C C4C2 H4C6 109.5 . .
H4C4 C4C2 H4C6 109.5 . .
H4C5 C4C2 H4C6 109.5 . .
C2D C1D N1A 117.0(3) . .
C2D C1D H1D1 108.0 . .
N1A C1D H1D1 108.0 . .
C2D C1D H1D2 108.0 . .
N1A C1D H1D2 108.0 . .
H1D1 C1D H1D2 107.3 . .
C3D C2D C1D 118.7(5) . .
C3D C2D H2D1 107.6 . .
C1D C2D H2D1 107.6 . .
C3D C2D H2D2 107.6 . .
C1D C2D H2D2 107.6 . .
H2D1 C2D H2D2 107.1 . .
C2D C3D C4D 111.9(5) . .
C2D C3D H3D1 109.2 . .
C4D C3D H3D1 109.2 . .
C2D C3D H3D2 109.2 . .
C4D C3D H3D2 109.2 . .
H3D1 C3D H3D2 107.9 . .
C3D C4D H4D1 109.5 . .
C3D C4D H4D2 109.5 . .
H4D1 C4D H4D2 109.5 . .
C3D C4D H4D3 109.5 . .
H4D1 C4D H4D3 109.5 . .
H4D2 C4D H4D3 109.5 . .

loop_
_geom_bond_atom_site_label_1
_geom_bond_atom_site_label_2
_geom_bond_distance
_geom_bond_site_symmetry_2
Mo1 O1 1.6605(18) .
Mo1 O2 1.9630(17) .
Mo1 O3 1.9677(16) .
Mo1 O4 2.0011(15) .
Mo1 O5 2.0210(17) .
Mo1 O6 2.5268(16) .
Mo1 Mo8 2.6271(4) .
Mo2 O7 1.700(2) .
Mo2 O8 1.8233(18) .
Mo2 O5 1.8285(18) .
Mo2 O9 2.0149(17) .
Mo2 O10 2.0183(17) .
Mo2 O6 2.6261(17) .
Mo2 Mo12 3.1918(4) .
Mo3 O11 1.6762(19) .
Mo3 O12 1.9567(16) .
Mo3 O13 1.9733(17) .
Mo3 O8 2.0184(18) .
Mo3 O4 2.0214(15) .
Mo3 O6 2.4924(16) .
Mo3 Mo4 2.6163(3) .
Mo4 O14 1.6648(19) .
Mo4 O12 1.9482(16) .
Mo4 O13 1.9615(18) .
Mo4 O15 2.0063(18) .
Mo4 O16 2.0659(18) .
Mo4 O17 2.5279(17) .
Mo5 O18 1.691(2) .
Mo5 O19 1.9435(19) .
Mo5 O20 1.9638(18) .
Mo5 O21 2.006(2) .
Mo5 O16 2.0752(19) .
Mo5 O17 2.5478(17) .
Mo5 Mo11 2.6442(4) .
Mo6 O22 1.685(2) .
Mo6 O15 1.8237(18) .
Mo6 O21 1.8495(18) .
Mo6 O23 1.9996(18) .
Mo6 O24 2.0225(17) .
Mo6 O17 2.5780(17) .
Mo6 Mo7 3.1748(5) .
Mo7 O25 1.688(2) .
Mo7 O26 1.8165(18) .
Mo7 O27 1.8502(18) .
Mo7 O23 1.9821(19) .
Mo7 O24 2.0105(17) .
Mo7 O28 2.5796(18) .
Mo8 O29 1.6723(19) .
Mo8 O3 1.9495(16) .
Mo8 O2 1.9633(17) .
Mo8 O26 2.0034(18) .
Mo8 O30 2.0949(18) .
Mo8 O28 2.5582(17) .
Mo9 O31 1.680(2) .
Mo9 O32 1.9482(19) .
Mo9 O33 1.9678(19) .
Mo9 O27 1.9954(19) .
Mo9 O30 2.0576(18) .
Mo9 O28 2.5298(16) .
Mo9 Mo10 2.6588(4) .
Mo10 O34 1.6815(19) .
Mo10 O35 1.9417(19) .
Mo10 O33 1.971(2) .
Mo10 O32 1.9743(17) .
Mo10 O36 2.0101(19) .
Mo10 O37 2.5583(16) .
Mo11 O38 1.6766(19) .
Mo11 O35 1.9502(19) .
Mo11 O19 1.9605(17) .
Mo11 O20 1.9692(19) .
Mo11 O39 2.0365(19) .
Mo11 O37 2.5467(17) .
Mo12 O40 1.677(2) .
Mo12 O39 1.8178(18) .
Mo12 O36 1.8413(18) .
Mo12 O9 2.0067(17) .
Mo12 O10 2.0195(17) .
Mo12 O37 2.6370(18) .
Zn1 O4 1.9545(16) 5
Zn1 O24 1.9640(17) .
Zn1 O3 1.9892(17) .
Zn1 O12 1.9899(16) .
Zn2 O10 1.9377(18) .
Zn2 N1 1.949(2) .
Zn2 O2 1.9902(17) .
Zn2 O32 1.9923(18) .
Zn3 O9 1.9474(18) .
Zn3 N2 1.970(2) 8_655
Zn3 O13 1.9763(17) .
Zn3 O19 2.0019(18) .
Zn4 O33 1.947(2) .
Zn4 O20 1.9645(19) .
Zn4 O23 1.9816(17) .
Zn4 N3 1.982(3) .
P1 O37 1.5448(17) .
P1 O17 1.5588(18) .
P1 O28 1.5591(18) .
P1 O6 1.5651(17) .
O4 Zn1 1.9548(16) 5
N1 C1 1.316(4) .
N1 C3 1.353(4) .
C1 N2 1.314(4) .
C1 H1 0.9300 .
N2 C2 1.347(4) .
N2 Zn3 1.970(2) 8_665
C2 C3 1.358(5) .
C2 H2 0.9300 .
C3 H3 0.9300 .
N3 C4 1.359(4) .
N3 C6 1.376(5) .
C4 N4 1.337(5) .
C4 H4 0.9300 .
N4 C5 1.401(6) .
N4 H4A 0.8600 .
C5 C6 1.305(5) .
C5 H5 0.9300 .
C6 H6 0.9300 .
N1A C1B 1.451(6) .
N1A C1A 1.501(6) .
N1A C1D 1.519(5) .
N1A C1C 1.572(6) .
C1A C2A 1.359(8) .
C1A H1A1 0.9700 .
C1A H1A2 0.9700 .
C2A C3A 1.465(7) .
C2A H2A1 0.9700 .
C2A H2A2 0.9700 .
C3A C4A 1.449(7) .
C3A H3A1 0.9700 .
C3A H3A2 0.9700 .
C4A H4A1 0.9600 .
C4A H4A2 0.9600 .
C4A H4A3 0.9600 .
C1B C2B 1.581(7) .
C1B H1B1 0.9700 .
C1B H1B2 0.9700 .
C2B C3B 1.542(8) .
C2B H2B1 0.9700 .
C2B H2B2 0.9700 .
C3B C4B 1.345(10) .
C3B H3B1 0.9700 .
C3B H3B2 0.9700 .
C4B H4B1 0.9600 .
C4B H4B2 0.9600 .
C4B H4B3 0.9600 .
C1C C2C 1.344(8) .
C1C H1C1 0.9700 .
C1C H1C2 0.9700 .
C2C C3C 1.569(8) .
C2C H2C1 0.9700 .
C2C H2C2 0.9700 .
C3C C4C1 1.446(14) .
C3C C4C2 1.584(11) .
C3C H3C1 0.9700 .
C3C H3C2 0.9700 .
C4C1 H4C1 0.9600 .
C4C1 H4C2 0.9600 .
C4C1 H4C3 0.9600 .
C4C2 H4C4 0.9600 .
C4C2 H4C5 0.9600 .
C4C2 H4C6 0.9600 .
C1D C2D 1.504(6) .
C1D H1D1 0.9700 .
C1D H1D2 0.9700 .
C2D C3D 1.439(7) .
C2D H2D1 0.9700 .
C2D H2D2 0.9700 .
C3D C4D 1.667(10) .
C3D H3D1 0.9700 .
C3D H3D2 0.9700 .
C4D H4D1 0.9600 .
C4D H4D2 0.9600 .
C4D H4D3 0.9600 .

loop_
_geom_hbond_atom_site_label_D
_geom_hbond_atom_site_label_H
_geom_hbond_atom_site_label_A
_geom_hbond_distance_DH
_geom_hbond_distance_HA
_geom_hbond_distance_DA
_geom_hbond_angle_DHA
_geom_hbond_site_symmetry_A
N4 H4A O35 0.86 1.92 2.749(4) 160.3 6_556
